data_7239931
loop_
_publ_author_name
'Li, Yinghua'
'Zhu, Yingzu'
'Xiang, Shiqun'
'Fan, Weibin'
'Jin, Jiang'
'Huang, Deguang'

_publ_section_title
;
 Temperature controlled condensation of nitriles: efficient and convenient
 synthesis of \b-enaminonitriles, 4-aminopyrimidines and
 4-amidinopyrimidines in one system
;
_journal_issue 11
_journal_name_full 'RSC Advances'
_journal_page_first 6576
_journal_page_last 6583
_journal_paper_doi 10.1039/C9RA10866A
_journal_volume 10
_journal_year 2020
_chemical_formula_moiety 'C14 H12 N4'
_chemical_formula_sum 'C14 H12 N4'
_chemical_formula_weight 236.28
_space_group_IT_number 2
_space_group_name_Hall '-P 1'
_space_group_name_H-M_alt 'P -1'
_symmetry_cell_setting triclinic
_symmetry_space_group_name_Hall '-P 1'
_symmetry_space_group_name_H-M 'P -1'
_atom_sites_solution_hydrogens geom
_atom_sites_solution_primary direct
_atom_sites_solution_secondary difmap
_audit_creation_method SHELXL-97
_audit_update_record
;
2019-12-02 deposited with the CCDC.	2020-01-21 downloaded from the CCDC.
;
_cell_angle_alpha 97.480(8)
_cell_angle_beta 97.624(7)
_cell_angle_gamma 93.401(8)
_cell_formula_units_Z 2
_cell_length_a 4.4117(4)
_cell_length_b 11.8292(13)
_cell_length_c 12.0532(11)
_cell_measurement_reflns_used 1145
_cell_measurement_temperature 100(2)
_cell_measurement_theta_max 73.0980
_cell_measurement_theta_min 3.7080
_cell_volume 616.27(11)
_computing_cell_refinement 'CrysAlisPro 1.171.39.46 (Rigaku OD, 2018)'
_computing_data_collection 'CrysAlisPro 1.171.39.46 (Rigaku OD, 2018)'
_computing_data_reduction 'CrysAlisPro 1.171.39.46 (Rigaku OD, 2018)'
_computing_structure_refinement 'SHELXL-97 (Sheldrick, 1997)'
_computing_structure_solution 'SHELXS-97 (Sheldrick, 1990)'
_diffrn_ambient_temperature 100(2)
_diffrn_detector_area_resol_mean 10.5594
_diffrn_measured_fraction_theta_full 0.986
_diffrn_measured_fraction_theta_max 0.986
_diffrn_measurement_device_type 'SuperNova, Dual, Cu at home/near, Atlas'
_diffrn_measurement_method '\w scans'
_diffrn_radiation_monochromator graphite
_diffrn_radiation_source 'fine-focus sealed tube'
_diffrn_radiation_type CuK\a
_diffrn_radiation_wavelength 1.54184
_diffrn_reflns_av_R_equivalents 0.0253
_diffrn_reflns_av_sigmaI/netI 0.0353
_diffrn_reflns_limit_h_max 3
_diffrn_reflns_limit_h_min -5
_diffrn_reflns_limit_k_max 13
_diffrn_reflns_limit_k_min -14
_diffrn_reflns_limit_l_max 14
_diffrn_reflns_limit_l_min -14
_diffrn_reflns_number 3598
_diffrn_reflns_theta_full 69.99
_diffrn_reflns_theta_max 69.99
_diffrn_reflns_theta_min 3.74
_exptl_absorpt_coefficient_mu 0.636
_exptl_absorpt_correction_T_max 0.9750
_exptl_absorpt_correction_T_min 0.9107
_exptl_absorpt_correction_type multi-scan
_exptl_absorpt_process_details
; 
CrysAlisPro 1.171.39.46 (Rigaku Oxford Diffraction, 2018) 
Empirical absorption correction using spherical harmonics, 
 implemented in SCALE3 ABSPACK scaling algorithm. 
;
_exptl_crystal_colour colourless
_exptl_crystal_density_diffrn 1.273
_exptl_crystal_density_method 'not measured'
_exptl_crystal_description plate
_exptl_crystal_F_000 248
_exptl_crystal_size_max 0.15
_exptl_crystal_size_mid 0.12
_exptl_crystal_size_min 0.04
_refine_diff_density_max 0.172
_refine_diff_density_min -0.236
_refine_diff_density_rms 0.040
_refine_ls_extinction_method none
_refine_ls_goodness_of_fit_ref 1.300
_refine_ls_hydrogen_treatment mixed
_refine_ls_matrix_type full
_refine_ls_number_parameters 163
_refine_ls_number_reflns 2316
_refine_ls_number_restraints 0
_refine_ls_restrained_S_all 1.300
_refine_ls_R_factor_all 0.0783
_refine_ls_R_factor_gt 0.0584
_refine_ls_shift/su_max 0.000
_refine_ls_shift/su_mean 0.000
_refine_ls_structure_factor_coef Fsqd
_refine_ls_weighting_details 'calc w=1/[\s^2^(Fo^2^)+(0.0374P)^2^+0.4161P] where P=(Fo^2^+2Fc^2^)/3'
_refine_ls_weighting_scheme calc
_refine_ls_wR_factor_gt 0.1834
_refine_ls_wR_factor_ref 0.1896
_reflns_number_gt 1725
_reflns_number_total 2316
_reflns_threshold_expression >2sigma(I)
_cod_data_source_file c9ra10866a2.cif
_cod_data_source_block full
_cod_depositor_comments
;
The following automatic conversions were performed:

data item '_symmetry_cell_setting' value 'Triclinic' was changed to
'triclinic' in accordance with the
/home/data/users/saulius/crontab/automatic-downloads/rss-feeds/RSC/lib/dictionaries/cif_core.dic
dictionary named 'cif_core.dic' version 2.4.2 last updated on
2011-04-26.

Automatic conversion script
Id: cif_fix_values 7556 2019-12-06 15:28:31Z antanas 

 Adding full bibliography for 7239928--7239936.cif.
;
_cod_original_cell_volume 616.27(10)
_cod_original_sg_symbol_H-M P-1
_cod_database_code 7239931

loop_
_symmetry_equiv_pos_as_xyz
'x, y, z'
'-x, -y, -z'

loop_
_atom_site_label
_atom_site_type_symbol
_atom_site_fract_x
_atom_site_fract_y
_atom_site_fract_z
_atom_site_U_iso_or_equiv
_atom_site_adp_type
_atom_site_occupancy
_atom_site_symmetry_multiplicity
_atom_site_calc_flag
_atom_site_refinement_flags
_atom_site_disorder_assembly
_atom_site_disorder_group
N1 N 0.8122(10) 0.7294(3) 0.5374(3) 0.0890(11) Uani 1 1 d . . .
N2 N 0.4441(6) 0.6315(2) 0.8698(2) 0.0577(7) Uani 1 1 d . . .
N3 N 0.8290(7) 0.8183(2) 0.9321(2) 0.0599(7) Uani 1 1 d . . .
H3A H 0.7043 0.7677 0.9543 0.072 Uiso 1 1 calc R . .
H3B H 0.9302 0.8734 0.9817 0.072 Uiso 1 1 calc R . .
N4 N 0.8201(6) 1.0745(2) 0.8466(2) 0.0557(7) Uani 1 1 d . . .
C1 C 0.7686(8) 0.7291(3) 0.6290(3) 0.0607(9) Uani 1 1 d . . .
C2 C 0.7116(7) 0.7272(3) 0.7425(2) 0.0490(7) Uani 1 1 d . . .
C3 C 0.4984(7) 0.6347(3) 0.7623(3) 0.0501(7) Uani 1 1 d . . .
C4 C 0.3569(8) 0.5508(3) 0.6748(3) 0.0649(9) Uani 1 1 d . . .
H4A H 0.3952 0.5534 0.5995 0.078 Uiso 1 1 calc R . .
C5 C 0.1624(9) 0.4647(3) 0.6985(4) 0.0771(11) Uani 1 1 d . . .
H5A H 0.0659 0.4075 0.6396 0.093 Uiso 1 1 calc R . .
C6 C 0.1087(10) 0.4621(3) 0.8077(4) 0.0803(12) Uani 1 1 d . . .
H6A H -0.0242 0.4034 0.8261 0.096 Uiso 1 1 calc R . .
C7 C 0.2522(9) 0.5465(3) 0.8889(4) 0.0714(10) Uani 1 1 d . . .
H7A H 0.2133 0.5449 0.9643 0.086 Uiso 1 1 calc R . .
C8 C 0.8644(7) 0.8116(3) 0.8237(2) 0.0480(7) Uani 1 1 d . . .
C9 C 1.0778(7) 0.9044(3) 0.7944(3) 0.0556(8) Uani 1 1 d . . .
H9A H 1.1817 0.8728 0.7306 0.067 Uiso 1 1 calc R . .
H9B H 1.2371 0.9306 0.8601 0.067 Uiso 1 1 calc R . .
C10 C 0.9065(7) 1.0050(3) 0.7623(2) 0.0477(7) Uani 1 1 d . . .
C11 C 0.8402(9) 1.0233(3) 0.6507(3) 0.0647(9) Uani 1 1 d . . .
H11A H 0.9039 0.9724 0.5921 0.078 Uiso 1 1 calc R . .
C12 C 0.6817(10) 1.1156(3) 0.6251(3) 0.0748(11) Uani 1 1 d . . .
H12A H 0.6372 1.1296 0.5490 0.090 Uiso 1 1 calc R . .
C13 C 0.5895(9) 1.1865(3) 0.7107(4) 0.0710(10) Uani 1 1 d . . .
H13A H 0.4777 1.2503 0.6956 0.085 Uiso 1 1 calc R . .
C14 C 0.6629(9) 1.1631(3) 0.8192(3) 0.0678(9) Uani 1 1 d . . .
H14A H 0.5986 1.2127 0.8787 0.081 Uiso 1 1 calc R . .

loop_
_atom_site_aniso_label
_atom_site_aniso_U_11
_atom_site_aniso_U_22
_atom_site_aniso_U_33
_atom_site_aniso_U_23
_atom_site_aniso_U_13
_atom_site_aniso_U_12
N1 0.126(3) 0.098(3) 0.0491(18) 0.0145(17) 0.0215(19) 0.030(2)
N2 0.0603(17) 0.0595(16) 0.0534(15) 0.0093(12) 0.0059(12) 0.0061(13)
N3 0.0742(19) 0.0603(16) 0.0422(14) 0.0027(12) 0.0051(12) -0.0020(13)
N4 0.0618(17) 0.0553(15) 0.0493(15) 0.0081(12) 0.0056(12) 0.0029(12)
C1 0.070(2) 0.067(2) 0.0477(18) 0.0087(15) 0.0067(15) 0.0233(17)
C2 0.0520(17) 0.0562(17) 0.0399(15) 0.0070(13) 0.0043(12) 0.0183(13)
C3 0.0488(17) 0.0510(16) 0.0495(16) 0.0035(13) 0.0000(13) 0.0185(13)
C4 0.069(2) 0.063(2) 0.058(2) -0.0057(16) -0.0005(16) 0.0183(17)
C5 0.069(2) 0.056(2) 0.095(3) -0.014(2) -0.005(2) 0.0084(18)
C6 0.076(3) 0.057(2) 0.106(3) 0.007(2) 0.012(2) -0.0015(18)
C7 0.071(2) 0.066(2) 0.079(3) 0.0161(19) 0.014(2) 0.0026(18)
C8 0.0447(16) 0.0553(17) 0.0457(16) 0.0106(13) 0.0045(12) 0.0153(13)
C9 0.0408(16) 0.068(2) 0.0603(19) 0.0161(15) 0.0051(13) 0.0104(14)
C10 0.0398(15) 0.0546(17) 0.0483(16) 0.0124(13) 0.0023(12) -0.0004(12)
C11 0.080(2) 0.068(2) 0.0485(18) 0.0138(16) 0.0077(16) 0.0113(18)
C12 0.092(3) 0.071(2) 0.060(2) 0.0223(19) -0.0086(19) 0.006(2)
C13 0.070(2) 0.055(2) 0.086(3) 0.0215(19) -0.007(2) 0.0064(17)
C14 0.076(2) 0.0555(19) 0.073(2) 0.0059(17) 0.0152(19) 0.0078(17)

loop_
_atom_type_symbol
_atom_type_description
_atom_type_scat_dispersion_real
_atom_type_scat_dispersion_imag
_atom_type_scat_source
C C 0.0181 0.0091 'International Tables Vol C Tables 4.2.6.8 and 6.1.1.4'
H H 0.0000 0.0000 'International Tables Vol C Tables 4.2.6.8 and 6.1.1.4'
N N 0.0311 0.0180 'International Tables Vol C Tables 4.2.6.8 and 6.1.1.4'

loop_
_geom_angle_atom_site_label_1
_geom_angle_atom_site_label_2
_geom_angle_atom_site_label_3
_geom_angle
_geom_angle_site_symmetry_1
_geom_angle_site_symmetry_3
_geom_angle_publ_flag
C7 N2 C3 117.9(3) . . ?
C8 N3 H3A 120.0 . . ?
C8 N3 H3B 120.0 . . ?
H3A N3 H3B 120.0 . . ?
C10 N4 C14 117.3(3) . . ?
N1 C1 C2 179.1(5) . . ?
C8 C2 C1 117.1(3) . . ?
C8 C2 C3 126.0(3) . . ?
C1 C2 C3 116.9(3) . . ?
N2 C3 C4 120.3(3) . . ?
N2 C3 C2 117.4(3) . . ?
C4 C3 C2 122.2(3) . . ?
C5 C4 C3 119.8(4) . . ?
C5 C4 H4A 120.1 . . ?
C3 C4 H4A 120.1 . . ?
C6 C5 C4 119.5(4) . . ?
C6 C5 H5A 120.3 . . ?
C4 C5 H5A 120.3 . . ?
C7 C6 C5 117.9(4) . . ?
C7 C6 H6A 121.1 . . ?
C5 C6 H6A 121.1 . . ?
N2 C7 C6 124.6(4) . . ?
N2 C7 H7A 117.7 . . ?
C6 C7 H7A 117.7 . . ?
N3 C8 C2 122.4(3) . . ?
N3 C8 C9 115.6(3) . . ?
C2 C8 C9 121.9(3) . . ?
C8 C9 C10 111.5(2) . . ?
C8 C9 H9A 109.3 . . ?
C10 C9 H9A 109.3 . . ?
C8 C9 H9B 109.3 . . ?
C10 C9 H9B 109.3 . . ?
H9A C9 H9B 108.0 . . ?
N4 C10 C11 121.7(3) . . ?
N4 C10 C9 116.6(3) . . ?
C11 C10 C9 121.6(3) . . ?
C12 C11 C10 119.8(3) . . ?
C12 C11 H11A 120.1 . . ?
C10 C11 H11A 120.1 . . ?
C13 C12 C11 118.9(3) . . ?
C13 C12 H12A 120.5 . . ?
C11 C12 H12A 120.5 . . ?
C12 C13 C14 118.2(3) . . ?
C12 C13 H13A 120.9 . . ?
C14 C13 H13A 120.9 . . ?
N4 C14 C13 124.1(4) . . ?
N4 C14 H14A 118.0 . . ?
C13 C14 H14A 118.0 . . ?

loop_
_geom_bond_atom_site_label_1
_geom_bond_atom_site_label_2
_geom_bond_distance
_geom_bond_site_symmetry_2
_geom_bond_publ_flag
N1 C1 1.146(4) . ?
N2 C7 1.339(5) . ?
N2 C3 1.353(4) . ?
N3 C8 1.330(4) . ?
N3 H3A 0.8800 . ?
N3 H3B 0.8800 . ?
N4 C10 1.333(4) . ?
N4 C14 1.344(4) . ?
C1 C2 1.426(4) . ?
C2 C8 1.378(4) . ?
C2 C3 1.464(5) . ?
C3 C4 1.402(5) . ?
C4 C5 1.375(6) . ?
C4 H4A 0.9500 . ?
C5 C6 1.372(6) . ?
C5 H5A 0.9500 . ?
C6 C7 1.365(6) . ?
C6 H6A 0.9500 . ?
C7 H7A 0.9500 . ?
C8 C9 1.510(4) . ?
C9 C10 1.512(4) . ?
C9 H9A 0.9900 . ?
C9 H9B 0.9900 . ?
C10 C11 1.385(4) . ?
C11 C12 1.377(5) . ?
C11 H11A 0.9500 . ?
C12 C13 1.364(6) . ?
C12 H12A 0.9500 . ?
C13 C14 1.374(5) . ?
C13 H13A 0.9500 . ?
C14 H14A 0.9500 . ?

loop_
_geom_torsion_atom_site_label_1
_geom_torsion_atom_site_label_2
_geom_torsion_atom_site_label_3
_geom_torsion_atom_site_label_4
_geom_torsion
_geom_torsion_site_symmetry_1
_geom_torsion_site_symmetry_2
_geom_torsion_site_symmetry_3
_geom_torsion_site_symmetry_4
_geom_torsion_publ_flag
N1 C1 C2 C8 172(100) . . . . ?
N1 C1 C2 C3 -7(27) . . . . ?
C7 N2 C3 C4 -0.1(5) . . . . ?
C7 N2 C3 C2 -179.2(3) . . . . ?
C8 C2 C3 N2 0.3(4) . . . . ?
C1 C2 C3 N2 179.6(3) . . . . ?
C8 C2 C3 C4 -178.8(3) . . . . ?
C1 C2 C3 C4 0.5(4) . . . . ?
N2 C3 C4 C5 -0.1(5) . . . . ?
C2 C3 C4 C5 178.9(3) . . . . ?
C3 C4 C5 C6 0.1(6) . . . . ?
C4 C5 C6 C7 0.2(6) . . . . ?
C3 N2 C7 C6 0.5(6) . . . . ?
C5 C6 C7 N2 -0.5(6) . . . . ?
C1 C2 C8 N3 179.9(3) . . . . ?
C3 C2 C8 N3 -0.8(5) . . . . ?
C1 C2 C8 C9 1.4(4) . . . . ?
C3 C2 C8 C9 -179.3(3) . . . . ?
N3 C8 C9 C10 -91.2(3) . . . . ?
C2 C8 C9 C10 87.4(4) . . . . ?
C14 N4 C10 C11 0.5(5) . . . . ?
C14 N4 C10 C9 -178.9(3) . . . . ?
C8 C9 C10 N4 75.5(4) . . . . ?
C8 C9 C10 C11 -103.9(4) . . . . ?
N4 C10 C11 C12 0.2(5) . . . . ?
C9 C10 C11 C12 179.5(3) . . . . ?
C10 C11 C12 C13 -0.8(6) . . . . ?
C11 C12 C13 C14 0.8(6) . . . . ?
C10 N4 C14 C13 -0.6(5) . . . . ?
C12 C13 C14 N4 -0.1(6) . . . . ?
